data_8000509
loop_
_publ_author_name
'Liu, Bingyu'
'Hao, Aiyou'
'Xing, Pengyao'

_publ_section_title
;
 Water-Mediated Folding Behaviors and Chiroptical Inversion of
 Ferrocene-Conjugated Dipeptides
;
_journal_name_full 'The Journal of Physical Chemistry Letters'
_journal_page_first 6190
_journal_page_last 6196
_journal_paper_doi 10.1021/acs.jpclett.1c01231
_journal_year 2021
_chemical_formula_moiety '0.038(C48 H46 Fe N4 O8), 0.038(N), 0.038(C4 H8 O), 0.038(C4 H5 O), 0.038(H2 O)'
_chemical_formula_sum 'C2.15 H2.5 Fe0.04 N0.15 O0.46'
_chemical_formula_weight 40.08
_chemical_name_systematic 1
_space_group_crystal_system triclinic
_space_group_IT_number 1
_space_group_name_Hall 'P 1'
_space_group_name_H-M_alt 'P 1'
_atom_sites_solution_hydrogens mixed
_atom_sites_solution_primary direct
_audit_creation_date 2020-07-20
_audit_creation_method
;
Olex2 1.3
(compiled 2020.02.04 svn.rd84adfe8 for OlexSys, GUI svn.r6032)
;
_cell_angle_alpha 62.882(6)
_cell_angle_beta 85.647(5)
_cell_angle_gamma 61.341(6)
_cell_formula_units_Z 26
_cell_length_a 12.1314(7)
_cell_length_b 12.1865(8)
_cell_length_c 12.2183(7)
_cell_measurement_reflns_used 6340
_cell_measurement_temperature 173.00(10)
_cell_measurement_theta_max 76.0680
_cell_measurement_theta_min 4.0790
_cell_volume 1387.1(2)
_computing_cell_refinement 'CrysAlisPro 1.171.40.68a (Rigaku OD, 2019)'
_computing_data_collection 'CrysAlisPro 1.171.40.68a (Rigaku OD, 2019)'
_computing_data_reduction 'CrysAlisPro 1.171.40.68a (Rigaku OD, 2019)'
_computing_molecular_graphics 'Olex2 1.3 (Dolomanov et al., 2009)'
_computing_publication_material 'Olex2 1.3 (Dolomanov et al., 2009)'
_computing_structure_refinement 'SHELXL 2018/3 (Sheldrick, 2015)'
_computing_structure_solution 'SHELXS  (Sheldrick, 2008)'
_diffrn_ambient_environment N~2~
_diffrn_ambient_temperature 173.00(10)
_diffrn_detector 'Hybrid Pixel Array Detector'
_diffrn_detector_area_resol_mean 10.0000
_diffrn_detector_type HyPix
_diffrn_measured_fraction_theta_full 0.983
_diffrn_measured_fraction_theta_max 0.933
_diffrn_measurement_details
;
List of Runs (angles in degrees, time in seconds):

  # Type    Start    End  Width  t~exp~   \w     \q     \k     \f   Frames
--------------------------------------------------------------------------
  1  \w    -13.00  73.00   1.00    0.14    --   48.45 -83.00 104.00   86
  2  \w    -68.00  24.00   1.00    0.14    --  -48.45  83.00-134.00   92
  3  \w    -25.00  22.00   1.00    0.14    --  -48.45  19.00 -60.00   47
  4  \w    -37.00  25.00   1.00    0.14    --  -48.45  38.00 150.00   62
  5  \w   -117.00 -74.00   1.00    0.14    --  -48.45-125.00 -90.00   43
  6  \w   -116.00 -75.00   1.00    0.14    --  -48.45-125.00-120.00   41
  7  \w   -106.00 -81.00   1.00    1.00    --  -86.25  83.00-134.00   25
  8  \w    -54.00 -16.00   1.00    1.00    --  -86.25  83.00-134.00   38
  9  \w    -43.00 -13.00   1.00    1.00    --  -86.25  38.00  30.00   30
 10  \w    -43.00 -16.00   1.00    1.00    --  -86.25  38.00  60.00   27
 11  \w   -156.00 -78.00   1.00    1.00    --  -86.25 -38.00 120.00   78
 12  \w   -146.00 -89.00   1.00    1.00    --  -86.25 -83.00 104.00   57
 13  \w    101.00 171.00   1.00    1.00    --  106.49  38.00 -60.00   70
 14  \w    103.00 164.00   1.00    1.00    --  106.49  83.00-134.00   61
 15  \w     95.00 121.00   1.00    1.00    --  106.49  19.00-150.00   26
 16  \w    123.00 178.00   1.00    1.00    --  106.49  19.00-150.00   55
 17  \w     95.00 178.00   1.00    1.00    --  106.49  19.00-180.00   83
 18  \w     37.00 104.00   1.00    1.00    --  106.49-125.00 -30.00   67
 19  \w     55.00 111.00   1.00    1.00    --  106.49-125.00 -60.00   56
 20  \w     36.00 111.00   1.00    1.00    --  106.49-125.00 -90.00   75
 21  \w     34.00 111.00   1.00    1.00    --  106.49-125.00   0.00   77
 22  \w     34.00 103.00   1.00    1.00    --  106.49 -99.00  60.00   69
 23  \w     34.00 106.00   1.00    1.00    --  106.49 -99.00  90.00   72
 24  \w     49.00 132.00   1.00    1.00    --  106.49 -83.00 104.00   83
 25  \w     39.00  64.00   1.00    1.00    --  106.49 -57.00 150.00   25
 26  \w     34.00 102.00   1.00    1.00    --  106.49 -77.00 -30.00   68
;
_diffrn_measurement_device 'four-circle diffractometer'
_diffrn_measurement_device_type 'XtaLAB Synergy, Dualflex, HyPix'
_diffrn_measurement_method '\w scans'
_diffrn_orient_matrix_type 'CrysAlisPro convention (1999,Acta A55,543-557)'
_diffrn_orient_matrix_UB_11 -0.0123708000
_diffrn_orient_matrix_UB_12 0.0102007000
_diffrn_orient_matrix_UB_13 0.1219017000
_diffrn_orient_matrix_UB_21 -0.1464960000
_diffrn_orient_matrix_UB_22 0.0746164000
_diffrn_orient_matrix_UB_23 -0.0333195000
_diffrn_orient_matrix_UB_31 0.0072537000
_diffrn_orient_matrix_UB_32 -0.1458597000
_diffrn_orient_matrix_UB_33 0.0692137000
_diffrn_radiation_monochromator mirror
_diffrn_radiation_probe x-ray
_diffrn_radiation_type 'Cu K\a'
_diffrn_radiation_wavelength 1.54184
_diffrn_reflns_av_R_equivalents 0.0775
_diffrn_reflns_av_unetI/netI 0.0830
_diffrn_reflns_Laue_measured_fraction_full 0.983
_diffrn_reflns_Laue_measured_fraction_max 0.933
_diffrn_reflns_limit_h_max 14
_diffrn_reflns_limit_h_min -15
_diffrn_reflns_limit_k_max 13
_diffrn_reflns_limit_k_min -15
_diffrn_reflns_limit_l_max 15
_diffrn_reflns_limit_l_min -14
_diffrn_reflns_number 14423
_diffrn_reflns_point_group_measured_fraction_full 0.637
_diffrn_reflns_point_group_measured_fraction_max 0.595
_diffrn_reflns_theta_full 67.684
_diffrn_reflns_theta_max 76.245
_diffrn_reflns_theta_min 4.135
_diffrn_source 'micro-focus sealed X-ray tube'
_diffrn_source_type 'PhotonJet (Cu) X-ray Source'
_exptl_absorpt_coefficient_mu 2.698
_exptl_absorpt_correction_T_max 1.00000
_exptl_absorpt_correction_T_min 0.85542
_exptl_absorpt_correction_type multi-scan
_exptl_absorpt_process_details
;
CrysAlisPro 1.171.40.68a (Rigaku Oxford Diffraction, 2019)
Empirical absorption correction using spherical harmonics,
 implemented in SCALE3 ABSPACK scaling algorithm.
;
_exptl_crystal_density_diffrn 1.247
_exptl_crystal_description needle
_exptl_crystal_F_000 551
_exptl_crystal_preparation THF
_exptl_crystal_recrystallization_method 1
_exptl_crystal_size_max 1
_exptl_crystal_size_mid 1
_exptl_crystal_size_min 1
_refine_diff_density_max 1.688
_refine_diff_density_min -0.487
_refine_diff_density_rms 0.116
_refine_ls_abs_structure_details
;
 Classical Flack method preferred over Parsons because s.u. lower.
;
_refine_ls_abs_structure_Flack 0.027(7)
_refine_ls_extinction_method none
_refine_ls_goodness_of_fit_ref 1.008
_refine_ls_hydrogen_treatment constr
_refine_ls_matrix_type full
_refine_ls_number_parameters 658
_refine_ls_number_reflns 6932
_refine_ls_number_restraints 3
_refine_ls_restrained_S_all 1.008
_refine_ls_R_factor_all 0.0900
_refine_ls_R_factor_gt 0.0827
_refine_ls_shift/su_max 0.000
_refine_ls_shift/su_mean 0.000
_refine_ls_structure_factor_coef Fsqd
_refine_ls_weighting_details 'w=1/[\s^2^(Fo^2^)+(0.2000P)^2^] where P=(Fo^2^+2Fc^2^)/3'
_refine_ls_weighting_scheme calc
_refine_ls_wR_factor_gt 0.2308
_refine_ls_wR_factor_ref 0.2408
_reflns_Friedel_coverage 0.277
_reflns_Friedel_fraction_full 0.291
_reflns_Friedel_fraction_max 0.258
_reflns_number_gt 6160
_reflns_number_total 6932
_reflns_threshold_expression 'I > 2\s(I)'
_cod_data_source_file jz1c01231_si_004.cif
_cod_data_source_block 200604a
_cod_original_cell_volume 1387.05(18)
_cod_original_formula_sum 'C2.15 H2.50 Fe0.04 N0.15 O0.46'
_cod_database_code 8000509
_shelx_shelxl_version_number 2018/3
_chemical_oxdiff_formula CNO
_shelx_space_group_comment
;
The symmetry employed for this shelxl refinement is uniquely defined
by the following loop, which should always be used as a source of
symmetry information in preference to the above space-group names.
They are only intended as comments.
;
_reflns_odcompleteness_completeness 98.55
_reflns_odcompleteness_iscentric 1
_reflns_odcompleteness_theta 66.97
_olex2_refinement_description
;
1. Fixed Uiso
 At 1.2 times of:
  All C(H) groups, All C(H,H) groups, All N(H) groups
 At 1.5 times of:
  All O(H) groups, All O(H,H) groups
2.a Free rotating group:
 O22(H22A,H22B)
2.b Ternary CH refined with riding coordinates:
 C22(H22), C20(H20), C15(H15), C19(H19)
2.c Secondary CH2 refined with riding coordinates:
 C11(H11A,H11B), C23(H23A,H23B), C1(H1A,H1B), C1C(H1CA,H1CB), C2AA(H2AA,H2AB),
 C1AA(H1AA,H1AB), C0AA(H0AA,H0AB), C21(H21A,H21B), C27(H27A,H27B)
2.d Aromatic/amide H refined with riding coordinates:
 N(H), N8(H8), N9(H9), C(HA), C3(H3A), C4(H4), C6AA(H6AA), C5(H5), C8(H8A),
 C26(H26), C14(H14), C16(H16), C17(H17), C18(H18), C1D(H1D), C1F(H1F), C24(H24),
  C10(H10), C1I(H1I), C1J(H1J), C12(H12), C1M(H1M), C1N(H1N), C1O(H1O),
 C13(H13), C1T(H1T), N1L(H1L), C3AA(H3AA), C4AA(H4AA), C5AA(H5AA), C8AA(H8AA),
 C9AA(H9AA), C0BA(H0BA), C29(H29), C28(H28)
2.e Idealised tetrahedral OH refined as rotating group:
 O1(H1), O3(H3)
;
_olex2_submission_special_instructions 'No special instructions were received'
_oxdiff_exptl_absorpt_empirical_details
;
Empirical correction (ABSPACK) includes:
- Absorption correction using spherical harmonics
- Frame scaling
;
_oxdiff_exptl_absorpt_empirical_full_max 1.889
_oxdiff_exptl_absorpt_empirical_full_min 0.619

loop_
_space_group_symop_operation_xyz
'x, y, z'

loop_
_atom_site_label
_atom_site_type_symbol
_atom_site_fract_x
_atom_site_fract_y
_atom_site_fract_z
_atom_site_U_iso_or_equiv
_atom_site_adp_type
_atom_site_occupancy
_atom_site_site_symmetry_order
_atom_site_calc_flag
_atom_site_refinement_flags_posn
_atom_site_refinement_flags_adp
_atom_site_refinement_flags_occupancy
_atom_site_disorder_assembly
_atom_site_disorder_group
Fe Fe -0.41252(8) -0.44499(8) -0.80274(7) 0.0259(3) Uani 1 1 d . . . . .
O1 O -0.5882(6) 0.4496(6) -1.0353(6) 0.0381(13) Uani 1 1 d . . . . .
H1 H -0.575617 0.512022 -1.040492 0.057 Uiso 1 1 calc R U . . .
O14 O -0.5899(5) -0.3102(5) -1.1145(5) 0.0302(10) Uani 1 1 d . . . . .
O2 O -0.2335(5) -0.2647(5) -0.8041(5) 0.0314(10) Uani 1 1 d . . . . .
O3 O -0.2482(5) -0.3355(6) -1.5678(5) 0.0368(12) Uani 1 1 d . . . . .
H3 H -0.259483 -0.319366 -1.640157 0.055 Uiso 1 1 calc R U . . .
O4 O -0.4591(5) -0.1853(6) -1.6096(5) 0.0356(12) Uani 1 1 d . . . . .
C2 C -0.2434(6) -0.3064(7) -0.8764(6) 0.0246(12) Uani 1 1 d . . . . .
O5 O -0.3766(6) 0.3346(6) -1.0298(6) 0.0392(13) Uani 1 1 d . . . . .
N N -0.4568(6) -0.2009(7) -1.3816(6) 0.0309(12) Uani 1 1 d . . . . .
H H -0.527888 -0.155998 -1.431638 0.037 Uiso 1 1 calc R U . . .
O7 O -0.4844(5) 0.0093(6) -1.0458(5) 0.0308(11) Uani 1 1 d . . . . .
N8 N -0.3810(6) 0.1076(7) -1.0131(6) 0.0293(12) Uani 1 1 d . . . . .
H8 H -0.309679 0.104790 -1.005651 0.035 Uiso 1 1 calc R U . . .
N9 N -0.5821(5) -0.1220(6) -1.1349(5) 0.0266(11) Uani 1 1 d . . . . .
H9 H -0.583358 -0.071974 -1.102437 0.032 Uiso 1 1 calc R U . . .
C C -0.3297(9) 0.0115(10) -0.7211(8) 0.0421(18) Uani 1 1 d . . . . .
HA H -0.295498 -0.042949 -0.761746 0.050 Uiso 1 1 calc R U . . .
C3 C -0.2704(7) -0.4975(8) -0.9015(8) 0.0311(14) Uani 1 1 d . . . . .
H3A H -0.279793 -0.459519 -0.987954 0.037 Uiso 1 1 calc R U . . .
C4 C -0.3025(13) 0.0565(13) -0.5557(9) 0.059(3) Uani 1 1 d . . . . .
H4 H -0.252501 0.034583 -0.486876 0.070 Uiso 1 1 calc R U . . .
C6AA C -0.2543(10) -0.0219(12) -0.6182(9) 0.053(2) Uani 1 1 d . . . . .
H6AA H -0.170663 -0.097706 -0.591333 0.064 Uiso 1 1 calc R U . . .
C5 C -0.4274(12) 0.1689(12) -0.5980(9) 0.052(2) Uani 1 1 d . . . . .
H5 H -0.460836 0.222467 -0.556529 0.063 Uiso 1 1 calc R U . . .
C6 C -0.7217(8) 0.1947(10) -1.3457(10) 0.044(2) Uani 1 1 d . . . . .
C11 C -0.2450(7) -0.0355(8) -1.1882(7) 0.0316(14) Uani 1 1 d . . . . .
H11A H -0.305595 -0.037279 -1.233869 0.038 Uiso 1 1 calc R U . . .
H11B H -0.267073 0.063019 -1.221771 0.038 Uiso 1 1 calc R U . . .
O6 O -0.3529(5) -0.2413(6) -1.2104(5) 0.0324(11) Uani 1 1 d . . . . .
C8 C -0.5505(8) -0.3262(9) -0.7295(7) 0.0340(16) Uani 1 1 d . . . . .
H8A H -0.537157 -0.314672 -0.662419 0.041 Uiso 1 1 calc R U . . .
C9 C -0.5772(6) -0.2945(7) -0.9293(6) 0.0251(13) Uani 1 1 d . . . . .
C26 C -0.2376(6) -0.5327(8) -0.7024(7) 0.0280(14) Uani 1 1 d . . . . .
H26 H -0.221233 -0.522739 -0.635285 0.034 Uiso 1 1 calc R U . . .
C22 C -0.4973(7) 0.2172(8) -1.0020(7) 0.0309(14) Uani 1 1 d . . . . .
H22 H -0.566027 0.253627 -1.067788 0.037 Uiso 1 1 calc R U . . .
C25 C -0.5826(6) -0.2445(7) -1.0649(6) 0.0247(12) Uani 1 1 d . . . . .
C20 C -0.2569(6) -0.0960(7) -1.0479(6) 0.0265(13) Uani 1 1 d . . . . .
H20 H -0.187188 -0.107755 -1.000012 0.032 Uiso 1 1 calc R U . . .
C7 C -0.1130(8) -0.1180(12) -1.2085(9) 0.046(2) Uani 1 1 d . . . . .
C23 C -0.5931(7) 0.0743(7) -1.3366(7) 0.0309(14) Uani 1 1 d . . . . .
H23A H -0.527893 0.072773 -1.293762 0.037 Uiso 1 1 calc R U . . .
H23B H -0.576632 0.093858 -1.420602 0.037 Uiso 1 1 calc R U . . .
C14 C -0.5713(7) -0.4360(9) -0.7234(7) 0.0331(15) Uani 1 1 d . . . . .
H14 H -0.573888 -0.507744 -0.650994 0.040 Uiso 1 1 calc R U . . .
C15 C -0.3394(7) -0.3001(8) -1.4026(7) 0.0315(15) Uani 1 1 d . . . . .
H15 H -0.270114 -0.286010 -1.387426 0.038 Uiso 1 1 calc R U . . .
C16 C -0.5872(6) -0.4162(8) -0.8465(7) 0.0279(13) Uani 1 1 d . . . . .
H16 H -0.601477 -0.472463 -0.868727 0.034 Uiso 1 1 calc R U . . .
C17 C -0.5780(14) -0.5087(14) -1.3491(11) 0.064(3) Uani 1 1 d . . . . .
H17 H -0.663061 -0.473477 -1.339537 0.077 Uiso 1 1 calc R U . . .
C18 C -0.2560(7) -0.6404(8) -0.6955(7) 0.0358(16) Uani 1 1 d . . . . .
H18 H -0.255917 -0.713800 -0.622687 0.043 Uiso 1 1 calc R U . . .
C1 C -0.3019(9) -0.4571(8) -1.3139(7) 0.0394(18) Uani 1 1 d . . . . .
H1A H -0.213746 -0.517415 -1.315481 0.047 Uiso 1 1 calc R U . . .
H1B H -0.306301 -0.470563 -1.229442 0.047 Uiso 1 1 calc R U . . .
C19 C -0.5795(7) -0.0762(7) -1.2675(6) 0.0270(13) Uani 1 1 d . . . . .
H19 H -0.649503 -0.073965 -1.305233 0.032 Uiso 1 1 calc R U . . .
C1A C -0.3592(7) -0.2629(8) -1.5402(7) 0.0302(15) Uani 1 1 d . . . . .
C1B C -0.2487(6) -0.4412(7) -0.8312(7) 0.0267(13) Uani 1 1 d . . . . .
C1C C -0.5383(8) 0.1586(9) -0.8741(8) 0.0349(15) Uani 1 1 d . . . . .
H1CA H -0.624996 0.228688 -0.878989 0.042 Uiso 1 1 calc R U . . .
H1CB H -0.538762 0.073347 -0.858638 0.042 Uiso 1 1 calc R U . . .
C1D C -0.8068(13) 0.2770(15) -1.4582(13) 0.077(4) Uani 1 1 d . . . . .
H1D H -0.784023 0.256079 -1.523604 0.093 Uiso 1 1 calc R U . . .
C1E C -0.4776(7) 0.3384(9) -1.0247(7) 0.0330(16) Uani 1 1 d . . . . .
C1F C -0.8654(12) 0.3554(13) -1.2726(13) 0.071(3) Uani 1 1 d . . . . .
H1F H -0.885594 0.378571 -1.208290 0.086 Uiso 1 1 calc R U . . .
C24 C -0.9534(13) 0.4387(17) -1.3880(16) 0.084(4) Uani 1 1 d . . . . .
H24 H -1.027188 0.523717 -1.403979 0.101 Uiso 1 1 calc R U . . .
C1G C -0.3849(6) 0.0118(7) -1.0346(6) 0.0241(12) Uani 1 1 d . . . . .
C10 C -0.3279(11) -0.6083(10) -1.3833(8) 0.051(2) Uani 1 1 d . . . . .
H10 H -0.243852 -0.641122 -1.396023 0.061 Uiso 1 1 calc R U . . .
C30 C -0.4522(6) -0.1807(7) -1.2831(6) 0.0249(12) Uani 1 1 d . . . . .
C1I C 0.0410(15) -0.2842(19) -1.2674(14) 0.091(5) Uani 1 1 d . . . . .
H1I H 0.062389 -0.349956 -1.295536 0.109 Uiso 1 1 calc R U . . .
C1J C -0.2750(7) -0.6183(9) -0.8191(8) 0.0359(17) Uani 1 1 d . . . . .
H1J H -0.288223 -0.675647 -0.840579 0.043 Uiso 1 1 calc R U . . .
C1K C -0.4534(8) 0.1228(8) -0.7642(7) 0.0329(15) Uani 1 1 d . . . . .
C12 C -0.5065(12) -0.4595(12) -1.3258(10) 0.055(2) Uani 1 1 d . . . . .
H12 H -0.543252 -0.392630 -1.297654 0.066 Uiso 1 1 calc R U . . .
C1M C -0.5544(6) -0.2404(8) -0.8555(7) 0.0278(14) Uani 1 1 d . . . . .
H1M H -0.543944 -0.161358 -0.886488 0.033 Uiso 1 1 calc R U . . .
C1N C -0.5032(9) 0.2032(10) -0.6993(9) 0.0430(18) Uani 1 1 d . . . . .
H1N H -0.586816 0.278893 -0.725423 0.052 Uiso 1 1 calc R U . . .
C1O C -0.0832(9) -0.2126(11) -1.2520(9) 0.051(2) Uani 1 1 d . . . . .
H1O H -0.145357 -0.228422 -1.270876 0.061 Uiso 1 1 calc R U . . .
C1Q C -0.3818(10) -0.5068(8) -1.3430(7) 0.0427(19) Uani 1 1 d . . . . .
C13 C -0.7475(9) 0.2374(10) -1.2586(10) 0.051(2) Uani 1 1 d . . . . .
H13 H -0.686171 0.188018 -1.187299 0.061 Uiso 1 1 calc R U . . .
C1T C -0.0206(12) -0.087(2) -1.1881(15) 0.080(4) Uani 1 1 d . . . . .
H1T H -0.043086 -0.021854 -1.159064 0.096 Uiso 1 1 calc R U . . .
N10 N -0.9298(7) -0.5908(9) -0.9662(7) 0.0465(17) Uani 1 1 d . . . . .
O16 O -0.1122(7) -0.9603(9) -0.9724(10) 0.069(2) Uani 1 1 d . . . . .
N1L N -0.2498(5) -0.2314(6) -0.9993(5) 0.0272(11) Uani 1 1 d . . . . .
H1L H -0.249513 -0.264109 -1.048660 0.033 Uiso 1 1 calc R U . . .
C2AA C -0.0727(17) -0.854(2) -1.031(3) 0.119(8) Uani 1 1 d . . . . .
H2AA H -0.107450 -0.786206 -1.000059 0.143 Uiso 1 1 calc R U . . .
H2AB H -0.098872 -0.803384 -1.121640 0.143 Uiso 1 1 calc R U . . .
C1AA C 0.0727(18) -0.945(4) -0.993(4) 0.159(14) Uani 1 1 d . . . . .
H1AA H 0.106065 -0.903479 -0.963471 0.190 Uiso 1 1 calc R U . . .
H1AB H 0.111721 -0.953223 -1.063456 0.190 Uiso 1 1 calc R U . . .
C0AA C -0.0244(12) -1.077(2) -0.8597(18) 0.101(6) Uani 1 1 d . . . . .
H0AA H -0.026243 -1.162680 -0.838442 0.121 Uiso 1 1 calc R U . . .
H0AB H -0.044376 -1.055457 -0.790838 0.121 Uiso 1 1 calc R U . . .
C21 C 0.0999(17) -1.093(3) -0.888(2) 0.137(10) Uani 1 1 d . . . . .
H21A H 0.142532 -1.164067 -0.914676 0.165 Uiso 1 1 calc R U . . .
H21B H 0.153798 -1.121012 -0.814124 0.165 Uiso 1 1 calc R U . . .
C3AA C -0.3985(15) -0.6614(12) -1.4049(10) 0.063(3) Uani 1 1 d . . . . .
H3AA H -0.361055 -0.730002 -1.431113 0.076 Uiso 1 1 calc R U . . .
C4AA C -0.5204(15) -0.6138(13) -1.3880(10) 0.064(3) Uani 1 1 d . . . . .
H4AA H -0.566994 -0.650037 -1.401907 0.076 Uiso 1 1 calc R U . . .
C5AA C -0.9284(14) 0.393(2) -1.4734(18) 0.103(6) Uani 1 1 d . . . . .
H5AA H -0.990906 0.436874 -1.542284 0.124 Uiso 1 1 calc R U . . .
O18 O -0.7253(11) -0.0264(16) -1.5200(12) 0.101(4) Uani 1 1 d . . . . .
C8AA C -0.7543(12) 0.057(3) -1.6432(16) 0.103(7) Uani 1 1 d . . . . .
H8AA H -0.703013 0.075605 -1.701209 0.124 Uiso 1 1 calc R U . . .
C9AA C 0.0993(15) -0.149(3) -1.209(2) 0.123(9) Uani 1 1 d . . . . .
H9AA H 0.156864 -0.121386 -1.203259 0.148 Uiso 1 1 calc R U . . .
C0BA C 0.1347(12) -0.260(3) -1.242(2) 0.154(13) Uani 1 1 d . . . . .
H0BA H 0.219336 -0.314771 -1.245497 0.185 Uiso 1 1 calc R U . . .
C29 C -0.941(3) 0.031(4) -1.530(5) 0.25(3) Uani 1 1 d . . . . .
H29 H -1.014259 0.040555 -1.495676 0.305 Uiso 1 1 calc R U . . .
C27 C -0.908(2) 0.115(6) -1.662(4) 0.25(3) Uani 1 1 d . . . . .
H27A H -0.955314 0.216870 -1.689383 0.296 Uiso 1 1 calc R U . . .
H27B H -0.932700 0.099513 -1.724684 0.296 Uiso 1 1 calc R U . . .
C28 C -0.813(7) -0.060(12) -1.491(7) 0.39(6) Uani 1 1 d . . . . .
H28 H -0.785826 -0.156170 -1.439385 0.468 Uiso 1 1 calc R U . . .
O22 O -0.8817(6) -0.4993(7) -0.8021(6) 0.0463(13) Uiso 1 1 d G . . . .
H22A H -0.911265 -0.555726 -0.772589 0.069 Uiso 1 1 d G U . . .
H22B H -0.874599 -0.476035 -0.748279 0.069 Uiso 1 1 d G U . . .

loop_
_atom_site_aniso_label
_atom_site_aniso_U_11
_atom_site_aniso_U_22
_atom_site_aniso_U_33
_atom_site_aniso_U_23
_atom_site_aniso_U_13
_atom_site_aniso_U_12
Fe 0.0356(5) 0.0234(5) 0.0209(5) -0.0106(4) 0.0053(4) -0.0165(4)
O1 0.051(3) 0.028(3) 0.042(3) -0.022(3) 0.011(2) -0.021(2)
O14 0.045(3) 0.025(2) 0.029(2) -0.0146(19) 0.0058(19) -0.021(2)
O2 0.050(3) 0.031(3) 0.025(2) -0.018(2) 0.009(2) -0.025(2)
O3 0.042(3) 0.037(3) 0.032(3) -0.022(2) 0.005(2) -0.015(2)
O4 0.041(3) 0.037(3) 0.030(3) -0.016(2) 0.003(2) -0.020(2)
C2 0.027(3) 0.026(3) 0.023(3) -0.013(3) 0.007(2) -0.014(2)
O5 0.050(3) 0.034(3) 0.043(3) -0.021(3) 0.006(2) -0.025(3)
N 0.036(3) 0.035(3) 0.023(3) -0.016(3) 0.004(2) -0.017(3)
O7 0.033(2) 0.032(3) 0.034(3) -0.017(2) 0.007(2) -0.019(2)
N8 0.037(3) 0.026(3) 0.037(3) -0.020(3) 0.011(2) -0.019(2)
N9 0.037(3) 0.027(3) 0.023(3) -0.016(2) 0.010(2) -0.018(2)
C 0.060(5) 0.041(4) 0.038(4) -0.020(4) 0.012(4) -0.034(4)
C3 0.033(3) 0.030(4) 0.040(4) -0.024(3) 0.009(3) -0.016(3)
C4 0.103(9) 0.061(7) 0.035(5) -0.019(4) 0.005(5) -0.060(7)
C6AA 0.066(6) 0.051(5) 0.034(4) -0.008(4) -0.001(4) -0.033(5)
C5 0.108(8) 0.053(5) 0.034(4) -0.028(4) 0.028(5) -0.063(6)
C6 0.036(4) 0.035(4) 0.055(5) -0.020(4) 0.001(3) -0.013(3)
C11 0.039(4) 0.033(4) 0.025(3) -0.013(3) 0.009(3) -0.021(3)
O6 0.038(3) 0.035(3) 0.033(3) -0.023(2) 0.007(2) -0.018(2)
C8 0.049(4) 0.036(4) 0.030(4) -0.022(3) 0.010(3) -0.026(3)
C9 0.029(3) 0.027(3) 0.028(3) -0.018(3) 0.007(2) -0.017(3)
C26 0.027(3) 0.025(3) 0.026(3) -0.010(3) -0.002(2) -0.010(3)
C22 0.035(3) 0.029(3) 0.033(4) -0.018(3) 0.003(3) -0.016(3)
C25 0.029(3) 0.027(3) 0.028(3) -0.017(3) 0.010(2) -0.019(3)
C20 0.031(3) 0.023(3) 0.029(3) -0.016(3) 0.004(2) -0.013(3)
C7 0.040(4) 0.074(7) 0.042(5) -0.037(5) 0.017(3) -0.033(4)
C23 0.049(4) 0.019(3) 0.023(3) -0.006(3) 0.010(3) -0.021(3)
C14 0.048(4) 0.038(4) 0.025(3) -0.017(3) 0.014(3) -0.030(3)
C15 0.042(4) 0.028(4) 0.025(3) -0.014(3) 0.006(3) -0.016(3)
C16 0.032(3) 0.025(3) 0.026(3) -0.010(3) 0.005(2) -0.016(3)
C17 0.116(9) 0.068(7) 0.057(6) -0.041(5) 0.035(6) -0.074(7)
C18 0.038(4) 0.022(3) 0.031(4) -0.004(3) -0.004(3) -0.011(3)
C1 0.060(5) 0.025(4) 0.026(4) -0.010(3) 0.001(3) -0.017(3)
C19 0.041(3) 0.022(3) 0.025(3) -0.014(3) 0.007(3) -0.017(3)
C1A 0.046(4) 0.029(4) 0.031(4) -0.019(3) 0.012(3) -0.025(3)
C1B 0.032(3) 0.022(3) 0.027(3) -0.014(3) 0.004(2) -0.012(2)
C1C 0.047(4) 0.033(4) 0.041(4) -0.022(3) 0.014(3) -0.028(3)
C1D 0.071(7) 0.068(8) 0.064(7) -0.034(6) -0.006(6) -0.011(6)
C1E 0.042(4) 0.035(4) 0.025(3) -0.016(3) 0.001(3) -0.019(3)
C1F 0.070(7) 0.051(6) 0.072(8) -0.036(6) 0.011(6) -0.009(5)
C24 0.055(6) 0.066(8) 0.092(10) -0.029(7) -0.002(6) -0.009(6)
C1G 0.038(3) 0.023(3) 0.017(3) -0.011(2) 0.006(2) -0.018(3)
C10 0.087(7) 0.031(4) 0.035(4) -0.016(3) 0.007(4) -0.030(4)
C30 0.037(3) 0.019(3) 0.022(3) -0.009(2) 0.006(2) -0.018(3)
C1I 0.085(9) 0.090(10) 0.065(8) -0.047(8) 0.016(7) -0.011(8)
C1J 0.031(3) 0.032(4) 0.043(4) -0.022(3) 0.002(3) -0.010(3)
C1K 0.054(4) 0.029(4) 0.032(4) -0.017(3) 0.016(3) -0.032(3)
C12 0.091(7) 0.052(6) 0.044(5) -0.031(4) 0.023(5) -0.045(5)
C1M 0.030(3) 0.035(4) 0.030(3) -0.025(3) 0.012(3) -0.017(3)
C1N 0.064(5) 0.041(4) 0.043(5) -0.026(4) 0.023(4) -0.037(4)
C1O 0.054(5) 0.051(5) 0.046(5) -0.029(4) 0.011(4) -0.020(4)
C1Q 0.081(6) 0.027(4) 0.023(3) -0.012(3) 0.010(3) -0.029(4)
C13 0.050(5) 0.039(4) 0.047(5) -0.021(4) 0.003(4) -0.010(4)
C1T 0.058(6) 0.134(13) 0.094(10) -0.081(10) 0.026(6) -0.057(8)
N10 0.039(3) 0.055(4) 0.047(4) -0.025(4) 0.013(3) -0.025(3)
O16 0.053(4) 0.057(4) 0.102(7) -0.039(5) 0.003(4) -0.029(4)
N1L 0.035(3) 0.023(3) 0.019(3) -0.010(2) 0.004(2) -0.013(2)
C2AA 0.091(11) 0.102(13) 0.21(3) -0.079(16) 0.048(13) -0.075(11)
C1AA 0.061(10) 0.19(3) 0.29(4) -0.16(3) 0.046(16) -0.070(15)
C0AA 0.046(6) 0.128(14) 0.108(12) -0.053(11) -0.012(7) -0.030(7)
C21 0.058(9) 0.16(2) 0.121(18) -0.037(16) -0.016(9) -0.023(11)
C3AA 0.130(10) 0.047(5) 0.035(5) -0.024(4) 0.018(5) -0.056(6)
C4AA 0.128(11) 0.054(6) 0.039(5) -0.019(5) 0.016(6) -0.070(7)
C5AA 0.063(7) 0.100(12) 0.098(12) -0.044(10) -0.025(7) -0.005(8)
O18 0.087(7) 0.130(10) 0.093(8) -0.062(8) 0.003(6) -0.049(7)
C8AA 0.038(5) 0.166(18) 0.082(10) -0.070(11) 0.010(5) -0.025(7)
C9AA 0.069(8) 0.24(3) 0.116(14) -0.121(18) 0.044(9) -0.087(13)
C0BA 0.029(6) 0.25(3) 0.127(16) -0.12(2) 0.007(7) -0.001(9)
C29 0.089(16) 0.17(3) 0.25(4) 0.07(3) 0.01(2) -0.046(17)
C27 0.062(12) 0.33(6) 0.19(3) -0.11(4) -0.053(16) 0.01(2)
C28 0.27(6) 0.63(15) 0.30(7) -0.11(8) 0.02(5) -0.36(9)

loop_
_atom_type_symbol
_atom_type_description
_atom_type_scat_dispersion_real
_atom_type_scat_dispersion_imag
_atom_type_scat_source
C C 0.0181 0.0091 'International Tables Vol C Tables 4.2.6.8 and 6.1.1.4'
H H 0.0000 0.0000 'International Tables Vol C Tables 4.2.6.8 and 6.1.1.4'
Fe Fe -1.1336 3.1974 'International Tables Vol C Tables 4.2.6.8 and 6.1.1.4'
N N 0.0311 0.0180 'International Tables Vol C Tables 4.2.6.8 and 6.1.1.4'
O O 0.0492 0.0322 'International Tables Vol C Tables 4.2.6.8 and 6.1.1.4'

loop_
_geom_angle_atom_site_label_1
_geom_angle_atom_site_label_2
_geom_angle_atom_site_label_3
_geom_angle
_geom_angle_site_symmetry_1
_geom_angle_site_symmetry_3
_geom_angle_publ_flag
C3 Fe C8 159.1(3) . . ?
C3 Fe C26 68.6(3) . . ?
C3 Fe C14 158.2(3) . . ?
C3 Fe C16 121.9(3) . . ?
C3 Fe C18 67.7(3) . . ?
C3 Fe C1J 39.3(4) . . ?
C3 Fe C1M 123.5(3) . . ?
C9 Fe C3 106.8(3) . . ?
C9 Fe C8 68.5(3) . . ?
C9 Fe C26 158.7(3) . . ?
C9 Fe C14 68.1(3) . . ?
C9 Fe C16 40.9(3) . . ?
C9 Fe C18 159.3(3) . . ?
C9 Fe C1J 122.6(3) . . ?
C9 Fe C1M 41.5(3) . . ?
C26 Fe C8 107.9(3) . . ?
C26 Fe C14 123.8(3) . . ?
C26 Fe C16 159.3(3) . . ?
C26 Fe C18 40.0(3) . . ?
C26 Fe C1J 67.8(3) . . ?
C26 Fe C1M 122.5(3) . . ?
C14 Fe C8 40.8(3) . . ?
C16 Fe C8 68.8(3) . . ?
C16 Fe C14 40.5(3) . . ?
C16 Fe C1J 107.9(3) . . ?
C18 Fe C8 123.8(3) . . ?
C18 Fe C14 109.1(3) . . ?
C18 Fe C16 123.6(3) . . ?
C18 Fe C1J 40.6(3) . . ?
C1B Fe C3 41.1(3) . . ?
C1B Fe C8 122.7(3) . . ?
C1B Fe C9 121.8(3) . . ?
C1B Fe C26 41.1(3) . . ?
C1B Fe C14 159.7(3) . . ?
C1B Fe C16 158.0(3) . . ?
C1B Fe C18 68.1(3) . . ?
C1B Fe C1J 67.7(3) . . ?
C1B Fe C1M 107.0(3) . . ?
C1J Fe C8 160.2(3) . . ?
C1J Fe C14 124.2(3) . . ?
C1M Fe C8 39.7(3) . . ?
C1M Fe C14 67.6(3) . . ?
C1M Fe C16 68.9(3) . . ?
C1M Fe C18 158.3(3) . . ?
C1M Fe C1J 159.1(3) . . ?
C1E O1 H1 109.5 . . ?
C1A O3 H3 109.5 . . ?
O2 C2 C1B 122.3(6) . . ?
O2 C2 N1L 120.2(6) . . ?
N1L C2 C1B 117.6(6) . . ?
C15 N H 120.5 . . ?
C30 N H 120.5 . . ?
C30 N C15 119.1(6) . . ?
C22 N8 H8 119.9 . . ?
C1G N8 H8 119.9 . . ?
C1G N8 C22 120.2(6) . . ?
C25 N9 H9 121.0 . . ?
C25 N9 C19 118.1(5) . . ?
C19 N9 H9 121.0 . . ?
C6AA C HA 119.1 . . ?
C1K C HA 119.1 . . ?
C1K C C6AA 121.7(9) . . ?
Fe C3 H3A 126.3 . . ?
C1B C3 Fe 68.3(4) . . ?
C1B C3 H3A 126.0 . . ?
C1J C3 Fe 71.0(5) . . ?
C1J C3 H3A 126.0 . . ?
C1J C3 C1B 108.1(7) . . ?
C6AA C4 H4 120.8 . . ?
C6AA C4 C5 118.4(9) . . ?
C5 C4 H4 120.8 . . ?
C C6AA H6AA 119.8 . . ?
C4 C6AA C 120.4(10) . . ?
C4 C6AA H6AA 119.8 . . ?
C4 C5 H5 119.1 . . ?
C1N C5 C4 121.9(9) . . ?
C1N C5 H5 119.1 . . ?
C1D C6 C23 117.2(10) . . ?
C13 C6 C23 122.5(8) . . ?
C13 C6 C1D 119.5(9) . . ?
H11A C11 H11B 107.8 . . ?
C20 C11 H11A 109.0 . . ?
C20 C11 H11B 109.0 . . ?
C7 C11 H11A 109.0 . . ?
C7 C11 H11B 109.0 . . ?
C7 C11 C20 112.8(6) . . ?
Fe C8 H8A 127.2 . . ?
C14 C8 Fe 69.1(4) . . ?
C14 C8 H8A 126.5 . . ?
C1M C8 Fe 68.8(4) . . ?
C1M C8 H8A 126.5 . . ?
C1M C8 C14 107.1(6) . . ?
C25 C9 Fe 122.6(4) . . ?
C16 C9 Fe 70.2(4) . . ?
C16 C9 C25 123.2(6) . . ?
C16 C9 C1M 107.8(6) . . ?
C1M C9 Fe 69.9(4) . . ?
C1M C9 C25 128.9(6) . . ?
Fe C26 H26 126.8 . . ?
C18 C26 Fe 70.2(4) . . ?
C18 C26 H26 126.4 . . ?
C18 C26 C1B 107.3(6) . . ?
C1B C26 Fe 68.2(4) . . ?
C1B C26 H26 126.4 . . ?
N8 C22 H22 108.0 . . ?
N8 C22 C1C 112.3(6) . . ?
N8 C22 C1E 108.8(6) . . ?
C1C C22 H22 108.0 . . ?
C1E C22 H22 108.0 . . ?
C1E C22 C1C 111.6(6) . . ?
O14 C25 N9 120.2(6) . . ?
O14 C25 C9 122.1(6) . . ?
N9 C25 C9 117.7(6) . . ?
C11 C20 H20 108.9 . . ?
C1G C20 C11 108.6(5) . . ?
C1G C20 H20 108.9 . . ?
N1L C20 C11 111.6(5) . . ?
N1L C20 H20 108.9 . . ?
N1L C20 C1G 110.1(6) . . ?
C1O C7 C11 122.7(8) . . ?
C1O C7 C1T 120.4(9) . . ?
C1T C7 C11 116.7(9) . . ?
C6 C23 H23A 108.5 . . ?
C6 C23 H23B 108.5 . . ?
C6 C23 C19 115.2(7) . . ?
H23A C23 H23B 107.5 . . ?
C19 C23 H23A 108.5 . . ?
C19 C23 H23B 108.5 . . ?
Fe C14 H14 126.9 . . ?
C8 C14 Fe 70.1(4) . . ?
C8 C14 H14 125.6 . . ?
C16 C14 Fe 69.0(4) . . ?
C16 C14 C8 108.7(7) . . ?
C16 C14 H14 125.6 . . ?
N C15 H15 108.5 . . ?
N C15 C1 112.0(7) . . ?
N C15 C1A 107.8(6) . . ?
C1 C15 H15 108.5 . . ?
C1A C15 H15 108.5 . . ?
C1A C15 C1 111.4(6) . . ?
Fe C16 H16 125.8 . . ?
C9 C16 Fe 68.9(4) . . ?
C9 C16 C14 107.4(6) . . ?
C9 C16 H16 126.3 . . ?
C14 C16 Fe 70.6(4) . . ?
C14 C16 H16 126.3 . . ?
C12 C17 H17 120.5 . . ?
C12 C17 C4AA 119.0(12) . . ?
C4AA C17 H17 120.5 . . ?
Fe C18 H18 125.7 . . ?
C26 C18 Fe 69.8(4) . . ?
C26 C18 H18 125.9 . . ?
C26 C18 C1J 108.3(7) . . ?
C1J C18 Fe 70.2(4) . . ?
C1J C18 H18 125.9 . . ?
C15 C1 H1A 108.3 . . ?
C15 C1 H1B 108.3 . . ?
H1A C1 H1B 107.4 . . ?
C1Q C1 C15 115.9(7) . . ?
C1Q C1 H1A 108.3 . . ?
C1Q C1 H1B 108.3 . . ?
N9 C19 C23 111.2(5) . . ?
N9 C19 H19 109.4 . . ?
N9 C19 C30 109.5(5) . . ?
C23 C19 H19 109.4 . . ?
C30 C19 C23 108.0(6) . . ?
C30 C19 H19 109.4 . . ?
O3 C1A C15 109.5(6) . . ?
O4 C1A O3 125.5(7) . . ?
O4 C1A C15 125.0(7) . . ?
C2 C1B Fe 122.0(4) . . ?
C3 C1B Fe 70.6(4) . . ?
C3 C1B C2 129.4(7) . . ?
C26 C1B Fe 70.7(4) . . ?
C26 C1B C2 122.7(6) . . ?
C26 C1B C3 107.9(7) . . ?
C22 C1C H1CA 108.7 . . ?
C22 C1C H1CB 108.7 . . ?
H1CA C1C H1CB 107.6 . . ?
C1K C1C C22 114.4(6) . . ?
C1K C1C H1CA 108.7 . . ?
C1K C1C H1CB 108.7 . . ?
C6 C1D H1D 120.0 . . ?
C6 C1D C5AA 120.1(13) . . ?
C5AA C1D H1D 120.0 . . ?
O1 C1E C22 110.0(6) . . ?
O5 C1E O1 124.9(8) . . ?
O5 C1E C22 125.1(7) . . ?
C24 C1F H1F 120.7 . . ?
C13 C1F H1F 120.7 . . ?
C13 C1F C24 118.5(12) . . ?
C1F C24 H24 120.4 . . ?
C5AA C24 C1F 119.3(13) . . ?
C5AA C24 H24 120.4 . . ?
O7 C1G N8 123.2(6) . . ?
O7 C1G C20 121.4(6) . . ?
N8 C1G C20 115.4(6) . . ?
C1Q C10 H10 119.6 . . ?
C1Q C10 C3AA 120.7(11) . . ?
C3AA C10 H10 119.6 . . ?
N C30 C19 115.6(6) . . ?
O6 C30 N 122.6(6) . . ?
O6 C30 C19 121.8(6) . . ?
C1O C1I H1I 119.3 . . ?
C1O C1I C0BA 121.4(15) . . ?
C0BA C1I H1I 119.3 . . ?
Fe C1J H1J 126.9 . . ?
C3 C1J Fe 69.7(4) . . ?
C3 C1J C18 108.5(7) . . ?
C3 C1J H1J 125.7 . . ?
C18 C1J Fe 69.2(4) . . ?
C18 C1J H1J 125.7 . . ?
C C1K C1C 122.5(7) . . ?
C C1K C1N 117.7(8) . . ?
C1N C1K C1C 119.7(8) . . ?
C17 C12 H12 119.2 . . ?
C17 C12 C1Q 121.6(10) . . ?
C1Q C12 H12 119.2 . . ?
Fe C1M H1M 125.9 . . ?
C8 C1M Fe 71.5(5) . . ?
C8 C1M C9 109.0(7) . . ?
C8 C1M H1M 125.5 . . ?
C9 C1M Fe 68.7(4) . . ?
C9 C1M H1M 125.5 . . ?
C5 C1N C1K 119.8(9) . . ?
C5 C1N H1N 120.1 . . ?
C1K C1N H1N 120.1 . . ?
C7 C1O C1I 118.8(12) . . ?
C7 C1O H1O 120.6 . . ?
C1I C1O H1O 120.6 . . ?
C10 C1Q C1 119.7(9) . . ?
C12 C1Q C1 121.9(7) . . ?
C12 C1Q C10 118.4(9) . . ?
C6 C13 C1F 121.4(10) . . ?
C6 C13 H13 119.3 . . ?
C1F C13 H13 119.3 . . ?
C7 C1T H1T 119.0 . . ?
C9AA C1T C7 122.0(15) . . ?
C9AA C1T H1T 119.0 . . ?
C0AA O16 C2AA 110.1(14) . . ?
C2 N1L C20 119.4(6) . . ?
C2 N1L H1L 120.3 . . ?
C20 N1L H1L 120.3 . . ?
O16 C2AA H2AA 111.3 . . ?
O16 C2AA H2AB 111.3 . . ?
O16 C2AA C1AA 102.3(18) . . ?
H2AA C2AA H2AB 109.2 . . ?
C1AA C2AA H2AA 111.3 . . ?
C1AA C2AA H2AB 111.3 . . ?
C2AA C1AA H1AA 110.6 . . ?
C2AA C1AA H1AB 110.6 . . ?
C2AA C1AA C21 105.5(17) . . ?
H1AA C1AA H1AB 108.8 . . ?
C21 C1AA H1AA 110.6 . . ?
C21 C1AA H1AB 110.6 . . ?
O16 C0AA H0AA 110.9 . . ?
O16 C0AA H0AB 110.9 . . ?
O16 C0AA C21 104.4(16) . . ?
H0AA C0AA H0AB 108.9 . . ?
C21 C0AA H0AA 110.9 . . ?
C21 C0AA H0AB 110.9 . . ?
C1AA C21 H21A 110.5 . . ?
C1AA C21 H21B 110.5 . . ?
C0AA C21 C1AA 105.9(16) . . ?
C0AA C21 H21A 110.5 . . ?
C0AA C21 H21B 110.5 . . ?
H21A C21 H21B 108.7 . . ?
C10 C3AA H3AA 119.9 . . ?
C4AA C3AA C10 120.2(10) . . ?
C4AA C3AA H3AA 119.9 . . ?
C17 C4AA H4AA 119.9 . . ?
C3AA C4AA C17 120.1(10) . . ?
C3AA C4AA H4AA 119.9 . . ?
C1D C5AA H5AA 120.0 . . ?
C24 C5AA C1D 119.9(13) . . ?
C24 C5AA H5AA 120.0 . . ?
C28 O18 C8AA 106(3) . . ?
O18 C8AA H8AA 130.8 . . ?
O18 C8AA C27 98.4(19) . . ?
C27 C8AA H8AA 130.8 . . ?
C1T C9AA H9AA 121.3 . . ?
C1T C9AA C0BA 117.5(17) . . ?
C0BA C9AA H9AA 121.3 . . ?
C1I C0BA C9AA 119.3(12) . . ?
C1I C0BA H0BA 120.3 . . ?
C9AA C0BA H0BA 120.3 . . ?
C27 C29 H29 136.8 . . ?
C28 C29 H29 136.8 . . ?
C28 C29 C27 86(4) . . ?
C8AA C27 H27A 110.0 . . ?
C8AA C27 H27B 110.0 . . ?
C29 C27 C8AA 108(2) . . ?
C29 C27 H27A 110.0 . . ?
C29 C27 H27B 110.0 . . ?
H27A C27 H27B 108.4 . . ?
O18 C28 C29 126(8) . . ?
O18 C28 H28 116.9 . . ?
C29 C28 H28 116.9 . . ?
H22A O22 H22B 109.5 . . ?

loop_
_geom_bond_atom_site_label_1
_geom_bond_atom_site_label_2
_geom_bond_distance
_geom_bond_site_symmetry_2
_geom_bond_publ_flag
Fe C3 2.042(7) . ?
Fe C8 2.081(8) . ?
Fe C9 2.028(7) . ?
Fe C26 2.043(6) . ?
Fe C14 2.067(7) . ?
Fe C16 2.046(7) . ?
Fe C18 2.047(7) . ?
Fe C1B 2.010(7) . ?
Fe C1J 2.059(8) . ?
Fe C1M 2.045(7) . ?
O1 H1 0.8200 . ?
O1 C1E 1.332(10) . ?
O14 C25 1.239(8) . ?
O2 C2 1.240(8) . ?
O3 H3 0.8200 . ?
O3 C1A 1.331(10) . ?
O4 C1A 1.187(10) . ?
C2 C1B 1.508(10) . ?
C2 N1L 1.341(9) . ?
O5 C1E 1.201(10) . ?
N H 0.8600 . ?
N C15 1.459(9) . ?
N C30 1.344(9) . ?
O7 C1G 1.241(9) . ?
N8 H8 0.8600 . ?
N8 C22 1.456(9) . ?
N8 C1G 1.331(9) . ?
N9 H9 0.8600 . ?
N9 C25 1.344(9) . ?
N9 C19 1.457(9) . ?
C HA 0.9300 . ?
C C6AA 1.391(13) . ?
C C1K 1.373(13) . ?
C3 H3A 0.9300 . ?
C3 C1B 1.423(10) . ?
C3 C1J 1.380(13) . ?
C4 H4 0.9300 . ?
C4 C6AA 1.378(16) . ?
C4 C5 1.386(17) . ?
C6AA H6AA 0.9300 . ?
C5 H5 0.9300 . ?
C5 C1N 1.372(14) . ?
C6 C23 1.511(11) . ?
C6 C1D 1.389(15) . ?
C6 C13 1.341(14) . ?
C11 H11A 0.9700 . ?
C11 H11B 0.9700 . ?
C11 C20 1.554(9) . ?
C11 C7 1.503(11) . ?
O6 C30 1.223(9) . ?
C8 H8A 0.9300 . ?
C8 C14 1.445(11) . ?
C8 C1M 1.400(11) . ?
C9 C25 1.475(9) . ?
C9 C16 1.422(10) . ?
C9 C1M 1.442(9) . ?
C26 H26 0.9300 . ?
C26 C18 1.399(11) . ?
C26 C1B 1.424(10) . ?
C22 H22 0.9800 . ?
C22 C1C 1.551(11) . ?
C22 C1E 1.507(11) . ?
C20 H20 0.9800 . ?
C20 C1G 1.537(9) . ?
C20 N1L 1.436(9) . ?
C7 C1O 1.368(14) . ?
C7 C1T 1.412(15) . ?
C23 H23A 0.9700 . ?
C23 H23B 0.9700 . ?
C23 C19 1.556(9) . ?
C14 H14 0.9300 . ?
C14 C16 1.424(10) . ?
C15 H15 0.9800 . ?
C15 C1 1.546(10) . ?
C15 C1A 1.534(10) . ?
C16 H16 0.9300 . ?
C17 H17 0.9300 . ?
C17 C12 1.374(15) . ?
C17 C4AA 1.414(17) . ?
C18 H18 0.9300 . ?
C18 C1J 1.424(11) . ?
C1 H1A 0.9700 . ?
C1 H1B 0.9700 . ?
C1 C1Q 1.497(13) . ?
C19 H19 0.9800 . ?
C19 C30 1.528(9) . ?
C1C H1CA 0.9700 . ?
C1C H1CB 0.9700 . ?
C1C C1K 1.516(11) . ?
C1D H1D 0.9300 . ?
C1D C5AA 1.42(2) . ?
C1F H1F 0.9300 . ?
C1F C24 1.43(2) . ?
C1F C13 1.408(14) . ?
C24 H24 0.9300 . ?
C24 C5AA 1.35(3) . ?
C10 H10 0.9300 . ?
C10 C1Q 1.390(12) . ?
C10 C3AA 1.394(16) . ?
C1I H1I 0.9300 . ?
C1I C1O 1.383(17) . ?
C1I C0BA 1.39(3) . ?
C1J H1J 0.9300 . ?
C1K C1N 1.422(11) . ?
C12 H12 0.9300 . ?
C12 C1Q 1.375(16) . ?
C1M H1M 0.9300 . ?
C1N H1N 0.9300 . ?
C1O H1O 0.9300 . ?
C13 H13 0.9300 . ?
C1T H1T 0.9300 . ?
C1T C9AA 1.35(2) . ?
O16 C2AA 1.454(19) . ?
O16 C0AA 1.426(19) . ?
N1L H1L 0.8600 . ?
C2AA H2AA 0.9700 . ?
C2AA H2AB 0.9700 . ?
C2AA C1AA 1.53(3) . ?
C1AA H1AA 0.9700 . ?
C1AA H1AB 0.9700 . ?
C1AA C21 1.54(4) . ?
C0AA H0AA 0.9700 . ?
C0AA H0AB 0.9700 . ?
C0AA C21 1.46(3) . ?
C21 H21A 0.9700 . ?
C21 H21B 0.9700 . ?
C3AA H3AA 0.9300 . ?
C3AA C4AA 1.34(2) . ?
C4AA H4AA 0.9300 . ?
C5AA H5AA 0.9300 . ?
O18 C8AA 1.33(2) . ?
O18 C28 1.28(5) . ?
C8AA H8AA 0.9300 . ?
C8AA C27 1.64(3) . ?
C9AA H9AA 0.9300 . ?
C9AA C0BA 1.44(4) . ?
C0BA H0BA 0.9300 . ?
C29 H29 0.9300 . ?
C29 C27 1.61(5) . ?
C29 C28 1.36(8) . ?
C27 H27A 0.9700 . ?
C27 H27B 0.9700 . ?
C28 H28 0.9300 . ?
O22 H22A 0.8500 . ?
O22 H22B 0.8500 . ?

loop_
_geom_torsion_atom_site_label_1
_geom_torsion_atom_site_label_2
_geom_torsion_atom_site_label_3
_geom_torsion_atom_site_label_4
_geom_torsion
_geom_torsion_site_symmetry_1
_geom_torsion_site_symmetry_2
_geom_torsion_site_symmetry_3
_geom_torsion_site_symmetry_4
_geom_torsion_publ_flag
Fe C3 C1B C2 -115.9(7) . . . . ?
Fe C3 C1B C26 61.2(5) . . . . ?
Fe C3 C1J C18 -58.5(5) . . . . ?
Fe C8 C14 C16 -58.3(5) . . . . ?
Fe C8 C1M C9 58.6(5) . . . . ?
Fe C9 C25 O14 82.8(7) . . . . ?
Fe C9 C25 N9 -98.6(7) . . . . ?
Fe C9 C16 C14 60.3(5) . . . . ?
Fe C9 C1M C8 -60.4(5) . . . . ?
Fe C26 C18 C1J 59.9(5) . . . . ?
Fe C26 C1B C2 116.2(6) . . . . ?
Fe C26 C1B C3 -61.2(5) . . . . ?
Fe C14 C16 C9 -59.3(5) . . . . ?
Fe C18 C1J C3 58.8(5) . . . . ?
O2 C2 C1B Fe 83.8(7) . . . . ?
O2 C2 C1B C3 174.2(7) . . . . ?
O2 C2 C1B C26 -2.5(10) . . . . ?
O2 C2 N1L C20 -5.8(9) . . . . ?
N C15 C1 C1Q 73.4(9) . . . . ?
N C15 C1A O3 170.1(6) . . . . ?
N C15 C1A O4 -12.4(10) . . . . ?
N8 C22 C1C C1K 71.6(8) . . . . ?
N8 C22 C1E O1 169.9(6) . . . . ?
N8 C22 C1E O5 -11.6(10) . . . . ?
N9 C19 C30 N 146.6(6) . . . . ?
N9 C19 C30 O6 -33.6(9) . . . . ?
C C1K C1N C5 0.5(12) . . . . ?
C4 C5 C1N C1K -0.3(14) . . . . ?
C6AA C C1K C1C -178.4(8) . . . . ?
C6AA C C1K C1N -0.5(13) . . . . ?
C6AA C4 C5 C1N 0.1(15) . . . . ?
C5 C4 C6AA C 0.0(15) . . . . ?
C6 C23 C19 N9 -67.7(8) . . . . ?
C6 C23 C19 C30 172.1(6) . . . . ?
C6 C1D C5AA C24 12(3) . . . . ?
C11 C20 C1G O7 87.7(8) . . . . ?
C11 C20 C1G N8 -91.0(7) . . . . ?
C11 C20 N1L C2 172.3(5) . . . . ?
C11 C7 C1O C1I -179.8(11) . . . . ?
C11 C7 C1T C9AA -176.6(17) . . . . ?
C8 C14 C16 Fe 59.0(5) . . . . ?
C8 C14 C16 C9 -0.3(8) . . . . ?
C26 C18 C1J Fe -59.7(5) . . . . ?
C26 C18 C1J C3 -0.9(8) . . . . ?
C22 N8 C1G O7 -0.3(11) . . . . ?
C22 N8 C1G C20 178.4(6) . . . . ?
C22 C1C C1K C -68.6(10) . . . . ?
C22 C1C C1K C1N 113.6(8) . . . . ?
C25 N9 C19 C23 174.3(6) . . . . ?
C25 N9 C19 C30 -66.4(7) . . . . ?
C25 C9 C16 Fe 116.7(6) . . . . ?
C25 C9 C16 C14 177.0(6) . . . . ?
C25 C9 C1M Fe -116.2(7) . . . . ?
C25 C9 C1M C8 -176.6(6) . . . . ?
C20 C11 C7 C1O 103.5(10) . . . . ?
C20 C11 C7 C1T -80.4(12) . . . . ?
C7 C11 C20 C1G 168.5(7) . . . . ?
C7 C11 C20 N1L -70.0(8) . . . . ?
C7 C1T C9AA C0BA -6(3) . . . . ?
C23 C6 C1D C5AA -179.2(14) . . . . ?
C23 C6 C13 C1F 176.2(11) . . . . ?
C23 C19 C30 N -92.2(7) . . . . ?
C23 C19 C30 O6 87.6(8) . . . . ?
C14 C8 C1M Fe -58.7(5) . . . . ?
C14 C8 C1M C9 -0.1(8) . . . . ?
C15 N C30 O6 0.7(11) . . . . ?
C15 N C30 C19 -179.5(6) . . . . ?
C15 C1 C1Q C10 112.8(9) . . . . ?
C15 C1 C1Q C12 -70.1(11) . . . . ?
C16 C9 C25 O14 -3.7(10) . . . . ?
C16 C9 C25 N9 174.9(6) . . . . ?
C16 C9 C1M Fe 60.3(5) . . . . ?
C16 C9 C1M C8 -0.1(8) . . . . ?
C17 C12 C1Q C1 -178.1(9) . . . . ?
C17 C12 C1Q C10 -0.9(15) . . . . ?
C18 C26 C1B Fe 59.5(5) . . . . ?
C18 C26 C1B C2 175.7(6) . . . . ?
C18 C26 C1B C3 -1.6(8) . . . . ?
C1 C15 C1A O3 -66.6(8) . . . . ?
C1 C15 C1A O4 110.9(9) . . . . ?
C19 N9 C25 O14 -5.1(9) . . . . ?
C19 N9 C25 C9 176.3(6) . . . . ?
C1A C15 C1 C1Q -47.5(10) . . . . ?
C1B C2 N1L C20 174.3(5) . . . . ?
C1B C3 C1J Fe 58.4(5) . . . . ?
C1B C3 C1J C18 -0.1(8) . . . . ?
C1B C26 C18 Fe -58.3(5) . . . . ?
C1B C26 C18 C1J 1.6(8) . . . . ?
C1C C22 C1E O1 -65.6(8) . . . . ?
C1C C22 C1E O5 112.9(8) . . . . ?
C1C C1K C1N C5 178.4(8) . . . . ?
C1D C6 C23 C19 -100.3(12) . . . . ?
C1D C6 C13 C1F 7.0(19) . . . . ?
C1E C22 C1C C1K -50.9(9) . . . . ?
C1F C24 C5AA C1D -11(3) . . . . ?
C24 C1F C13 C6 -6(2) . . . . ?
C1G N8 C22 C1C 76.2(8) . . . . ?
C1G N8 C22 C1E -159.7(6) . . . . ?
C1G C20 N1L C2 -67.1(7) . . . . ?
C10 C3AA C4AA C17 0.5(17) . . . . ?
C30 N C15 C1 77.7(8) . . . . ?
C30 N C15 C1A -159.3(6) . . . . ?
C1J C3 C1B Fe -60.1(5) . . . . ?
C1J C3 C1B C2 -176.0(6) . . . . ?
C1J C3 C1B C26 1.1(8) . . . . ?
C1K C C6AA C4 0.3(15) . . . . ?
C12 C17 C4AA C3AA -1.8(17) . . . . ?
C1M C8 C14 Fe 58.5(5) . . . . ?
C1M C8 C14 C16 0.2(9) . . . . ?
C1M C9 C25 O14 172.3(7) . . . . ?
C1M C9 C25 N9 -9.1(10) . . . . ?
C1M C9 C16 Fe -60.1(4) . . . . ?
C1M C9 C16 C14 0.3(8) . . . . ?
C1O C7 C1T C9AA 0(2) . . . . ?
C1O C1I C0BA C9AA -6(3) . . . . ?
C1Q C10 C3AA C4AA 0.6(15) . . . . ?
C13 C6 C23 C19 90.4(11) . . . . ?
C13 C6 C1D C5AA -10(2) . . . . ?
C13 C1F C24 C5AA 8(3) . . . . ?
C1T C7 C1O C1I 4.3(18) . . . . ?
C1T C9AA C0BA C1I 9(3) . . . . ?
O16 C2AA C1AA C21 -14(3) . . . . ?
O16 C0AA C21 C1AA 25(3) . . . . ?
N1L C2 C1B Fe -96.3(6) . . . . ?
N1L C2 C1B C3 -5.9(10) . . . . ?
N1L C2 C1B C26 177.4(6) . . . . ?
N1L C20 C1G O7 -34.6(8) . . . . ?
N1L C20 C1G N8 146.6(6) . . . . ?
C2AA O16 C0AA C21 -36(2) . . . . ?
C2AA C1AA C21 C0AA -7(3) . . . . ?
C0AA O16 C2AA C1AA 31(2) . . . . ?
C3AA C10 C1Q C1 176.8(8) . . . . ?
C3AA C10 C1Q C12 -0.4(13) . . . . ?
C4AA C17 C12 C1Q 2.0(17) . . . . ?
O18 C8AA C27 C29 -7(5) . . . . ?
C8AA O18 C28 C29 -48(10) . . . . ?
C0BA C1I C1O C7 -1(2) . . . . ?
C27 C29 C28 O18 37(9) . . . . ?
C28 O18 C8AA C27 25(6) . . . . ?
C28 C29 C27 C8AA -13(6) . . . . ?
